data_8000104
loop_
_publ_author_name
'Konno, Takumi'
'Aridomi, Takashi'
'Hattori, Masashi'
'Hirotsu, Masakazu'

_publ_section_title
;
 Novel Aggregation of Bis(thiolato)-type Cobalt(III) Octahedra Assisted by
 Silver(I) Ions: Structural Interconversion by Counter Anions
;
_journal_issue 3
_journal_name_full 'Chemistry Letters'
_journal_page_first 316
_journal_paper_doi 10.1246/cl.2006.316
_journal_volume 35
_journal_year 2006
_chemical_formula_moiety 'C24 H94 Ag4 Cl8 Co4 N16 O39 S8 '
_chemical_formula_sum 'C24 H94 Ag4 Cl8 Co4 N16 O39 S8'
_chemical_formula_weight 2438.40
_space_group_IT_number 2
_symmetry_cell_setting triclinic
_symmetry_Int_Tables_number 2
_symmetry_space_group_name_Hall '-P 1'
_symmetry_space_group_name_H-M 'P -1'
_audit_creation_date 2005-11-26
_audit_creation_method 'by CrystalStructure 3.6.0'
_cell_angle_alpha 96.01(1)
_cell_angle_beta 104.77(2)
_cell_angle_gamma 75.38(2)
_cell_formula_units_Z 1
_cell_length_a 12.751(3)
_cell_length_b 16.982(3)
_cell_length_c 9.711(2)
_cell_measurement_reflns_used 25
_cell_measurement_temperature 296.1
_cell_measurement_theta_max 14.9
_cell_measurement_theta_min 12.7
_cell_volume 1965.6(7)
_computing_cell_refinement 'MSC/AFC Diffractometer Control'
_computing_data_collection 'MSC/AFC Diffractometer Control'
_computing_data_reduction CrystalStructure
_computing_publication_material 'CrystalStructure 3.6.0'
_computing_structure_refinement CRYSTALS
_computing_structure_solution SIR92
_diffrn_measured_fraction_theta_full 0.9944
_diffrn_measured_fraction_theta_max 0.9944
_diffrn_measurement_device_type 'Rigaku AFC7S'
_diffrn_measurement_method \w-2\q
_diffrn_radiation_type 'Mo K\a'
_diffrn_radiation_wavelength 0.7107
_diffrn_reflns_av_R_equivalents 0.053
_diffrn_reflns_limit_h_max 16
_diffrn_reflns_limit_h_min 0
_diffrn_reflns_limit_k_max 22
_diffrn_reflns_limit_k_min -21
_diffrn_reflns_limit_l_max 12
_diffrn_reflns_limit_l_min -12
_diffrn_reflns_number 9449
_diffrn_reflns_theta_full 27.55
_diffrn_reflns_theta_max 27.55
_diffrn_standards_decay_% 0.37
_diffrn_standards_interval_count 0
_diffrn_standards_number 3
_exptl_absorpt_coefficient_mu 2.372
_exptl_absorpt_correction_T_max 0.701
_exptl_absorpt_correction_T_min 0.621
_exptl_absorpt_correction_type psi-scans
_exptl_absorpt_process_details '(North, Phillips & Mathews, 1968)'
_exptl_crystal_colour colorless
_exptl_crystal_density_diffrn 2.060
_exptl_crystal_density_method 'not measured'
_exptl_crystal_description prismatic
_exptl_crystal_F_000 1222.00
_exptl_crystal_size_max 0.23
_exptl_crystal_size_mid 0.23
_exptl_crystal_size_min 0.15
_refine_diff_density_max 2.81
_refine_diff_density_min -3.07
_refine_ls_extinction_method none
_refine_ls_goodness_of_fit_ref 0.682
_refine_ls_hydrogen_treatment refall
_refine_ls_number_parameters 504
_refine_ls_number_reflns 9039
_refine_ls_R_factor_gt 0.0540
_refine_ls_shift/su_max 0.0000
_refine_ls_structure_factor_coef Fsqd
_refine_ls_weighting_details 'w = 1/[0.0010Fo^2^ + 3.0000\s(Fo^2^) + 0.5000]/(4Fo^2^)'
_refine_ls_weighting_scheme calc
_refine_ls_wR_factor_ref 0.1470
_reflns_number_gt 4677
_reflns_number_total 9039
_reflns_threshold_expression F^2^>2.0\s(F^2^)
_cod_data_source_file 35-316sup1.cif
_cod_data_source_block '[2](ClO4)8'
_cod_depositor_comments
;
 Marking attached hydrogen atoms.

 Antanas Vaitkus,
 2018-09-03
;
_cod_original_cell_volume 1965.6(6)
_cod_original_sg_symbol_Hall -p_1
_cod_original_sg_symbol_H-M p_-1
_cod_original_formula_sum 'C24 H94 Ag4 Cl8 Co4 N16 O39 S8 '
_cod_database_code 8000104

loop_
_symmetry_equiv_pos_site_id
_symmetry_equiv_pos_as_xyz
1 +X,+Y,+Z
2 -X,-Y,-Z

loop_
_atom_site_label
_atom_site_type_symbol
_atom_site_fract_x
_atom_site_fract_y
_atom_site_fract_z
_atom_site_U_iso_or_equiv
_atom_site_adp_type
_atom_site_occupancy
_atom_site_symmetry_multiplicity
_atom_site_calc_flag
_atom_site_refinement_flags
_atom_site_attached_hydrogens
Ag(1) Ag 0.44149(6) 0.12004(5) 0.54245(8) 0.0510(2) Uani 1.00 1 d . 0
Ag(2) Ag 0.15798(6) -0.07023(4) 0.06868(8) 0.0483(2) Uani 1.00 1 d . 0
Co(1) Co 0.14663(8) 0.16060(6) 0.2734(1) 0.0264(3) Uani 1.00 1 d . 0
Co(2) Co 0.61730(8) 0.26820(6) 0.8021(1) 0.0270(3) Uani 1.00 1 d . 0
Cl(1) Cl 0.7703(2) 0.3801(1) 0.3680(2) 0.0505(7) Uani 1.00 1 d . 0
Cl(2) Cl 0.3961(2) 0.3516(1) 0.2449(2) 0.0453(6) Uani 1.00 1 d . 0
Cl(3) Cl 0.0370(2) 0.2610(2) 0.8037(3) 0.0671(9) Uani 1.00 1 d . 0
Cl(4) Cl 0.2853(2) 0.0210(1) 0.7640(2) 0.0494(7) Uani 1.00 1 d . 0
S(1) S 0.3014(2) 0.0660(1) 0.3748(2) 0.0314(5) Uani 1.00 1 d . 0
S(2) S 0.0637(2) 0.0612(1) 0.1542(2) 0.0302(5) Uani 1.00 1 d . 0
S(3) S 0.6119(2) 0.1487(1) 0.6805(2) 0.0350(5) Uani 1.00 1 d . 0
S(4) S 0.7576(2) 0.2107(1) 0.9845(2) 0.0326(5) Uani 1.00 1 d . 0
O(1) O 0.7147(7) 0.4050(5) 0.2263(7) 0.074(3) Uani 1.00 1 d . 0
O(2) O 0.8346(9) 0.4374(6) 0.436(1) 0.120(4) Uani 1.00 1 d . 0
O(3) O 0.8429(6) 0.3008(4) 0.3647(7) 0.067(2) Uani 1.00 1 d . 0
O(4) O 0.6888(8) 0.3773(6) 0.441(1) 0.108(4) Uani 1.00 1 d . 0
O(5) O 0.4548(7) 0.3670(5) 0.1475(8) 0.073(3) Uani 1.00 1 d . 0
O(6) O 0.3726(9) 0.4219(5) 0.3339(9) 0.100(3) Uani 1.00 1 d . 0
O(7) O 0.4605(7) 0.2844(4) 0.3305(8) 0.081(3) Uani 1.00 1 d . 0
O(8) O 0.2963(7) 0.3323(6) 0.1676(9) 0.098(3) Uani 1.00 1 d . 0
O(9) O 0.0124(9) 0.2770(8) 0.6617(8) 0.134(4) Uani 1.00 1 d . 0
O(10) O 0.1380(6) 0.2815(6) 0.8843(8) 0.092(3) Uani 1.00 1 d . 0
O(11) O 0.042(2) 0.1746(9) 0.817(2) 0.256(9) Uani 1.00 1 d . 0
O(12) O -0.0487(8) 0.295(1) 0.868(1) 0.170(6) Uani 1.00 1 d . 0
O(13) O 0.3268(9) 0.0920(5) 0.7790(9) 0.106(4) Uani 1.00 1 d . 0
O(14) O 0.3757(7) -0.0474(5) 0.7543(9) 0.089(3) Uani 1.00 1 d . 0
O(15) O 0.2437(7) 0.0143(5) 0.8850(7) 0.074(3) Uani 1.00 1 d . 0
O(16) O 0.1995(6) 0.0189(5) 0.6377(7) 0.074(2) Uani 1.00 1 d . 0
O(17) O 0.7105(6) 0.7407(5) 0.3079(7) 0.071(3) Uani 1.00 1 d . 2
O(18) O 0.770(1) 0.5832(8) 0.253(2) 0.224(9) Uani 1.00 1 d . 2
O(19) O 0.214(1) 0.5475(8) 0.160(2) 0.226(8) Uani 1.00 1 d . 2
O(20) O -0.128(2) 0.533(2) 0.041(3) 0.18(1) Uiso 0.50 1 d P 2
N(1) N 0.2205(5) 0.1616(4) 0.1174(6) 0.033(2) Uani 1.00 1 d . 0
N(2) N 0.0755(5) 0.1533(4) 0.4287(6) 0.034(2) Uani 1.00 1 d . 0
N(3) N 0.0153(5) 0.2456(4) 0.1844(7) 0.036(2) Uani 1.00 1 d . 0
N(4) N 0.2025(6) 0.2543(4) 0.3755(7) 0.036(2) Uani 1.00 1 d . 0
N(5) N 0.7265(6) 0.2782(4) 0.6975(7) 0.040(2) Uani 1.00 1 d . 0
N(6) N 0.5133(5) 0.2494(4) 0.9066(7) 0.040(2) Uani 1.00 1 d . 0
N(7) N 0.6189(6) 0.3768(4) 0.8996(7) 0.042(2) Uani 1.00 1 d . 0
N(8) N 0.4924(6) 0.3307(4) 0.6583(7) 0.039(2) Uani 1.00 1 d . 0
C(1) C 0.3615(7) 0.0466(5) 0.2193(8) 0.036(2) Uani 1.00 1 d . 0
C(2) C 0.3422(7) 0.1249(5) 0.1503(8) 0.037(2) Uani 1.00 1 d . 0
C(3) C 0.0276(7) 0.0303(5) 0.3064(9) 0.040(2) Uani 1.00 1 d . 0
C(4) C -0.0137(7) 0.1055(5) 0.3890(9) 0.041(2) Uani 1.00 1 d . 0
C(5) C 0.0404(8) 0.3273(5) 0.2112(9) 0.045(3) Uani 1.00 1 d . 0
C(6) C 0.1118(8) 0.3302(5) 0.3608(9) 0.046(3) Uani 1.00 1 d . 0
C(7) C 0.6858(8) 0.1629(6) 0.5487(9) 0.048(3) Uani 1.00 1 d . 0
C(8) C 0.7751(8) 0.2018(6) 0.6218(9) 0.047(3) Uani 1.00 1 d . 0
C(9) C 0.6707(7) 0.2022(6) 1.1036(8) 0.044(3) Uani 1.00 1 d . 0
C(10) C 0.5638(7) 0.1864(5) 1.0160(8) 0.040(2) Uani 1.00 1 d . 0
C(11) C 0.5167(8) 0.4373(5) 0.8369(9) 0.049(3) Uani 1.00 1 d . 0
C(12) C 0.4901(8) 0.4186(5) 0.6794(9) 0.050(3) Uani 1.00 1 d . 0
H(1) H 0.1864 0.1321 0.0372 0.040 Uiso 1.00 1 c R 0
H(2) H 0.2084 0.2167 0.0942 0.040 Uiso 1.00 1 c R 0
H(3) H 0.1318 0.1280 0.5061 0.041 Uiso 1.00 1 c R 0
H(4) H 0.0430 0.2072 0.4575 0.041 Uiso 1.00 1 c R 0
H(5) H -0.0047 0.2335 0.0848 0.043 Uiso 1.00 1 c R 0
H(6) H -0.0452 0.2458 0.2249 0.043 Uiso 1.00 1 c R 0
H(7) H 0.2316 0.2430 0.4735 0.043 Uiso 1.00 1 c R 0
H(8) H 0.2600 0.2622 0.3364 0.043 Uiso 1.00 1 c R 0
H(9) H 0.6898 0.3180 0.6283 0.050 Uiso 1.00 1 c R 0
H(10) H 0.7854 0.2965 0.7638 0.050 Uiso 1.00 1 c R 0
H(11) H 0.4852 0.2993 0.9536 0.048 Uiso 1.00 1 c R 0
H(12) H 0.4536 0.2328 0.8394 0.048 Uiso 1.00 1 c R 0
H(13) H 0.6248 0.3731 0.9984 0.049 Uiso 1.00 1 c R 0
H(14) H 0.6812 0.3939 0.8875 0.049 Uiso 1.00 1 c R 0
H(15) H 0.5008 0.3119 0.5653 0.044 Uiso 1.00 1 c R 0
H(16) H 0.4240 0.3229 0.6700 0.044 Uiso 1.00 1 c R 0
H(17) H 0.4393 0.0234 0.2486 0.044 Uiso 1.00 1 c R 0
H(18) H 0.3269 0.0099 0.1535 0.044 Uiso 1.00 1 c R 0
H(19) H 0.3681 0.1155 0.0652 0.049 Uiso 1.00 1 c R 0
H(20) H 0.3805 0.1606 0.2137 0.049 Uiso 1.00 1 c R 0
H(21) H -0.0286 0.0005 0.2747 0.050 Uiso 1.00 1 c R 0
H(22) H 0.0918 -0.0026 0.3647 0.050 Uiso 1.00 1 c R 0
H(23) H -0.0288 0.0916 0.4730 0.052 Uiso 1.00 1 c R 0
H(24) H -0.0800 0.1372 0.3323 0.052 Uiso 1.00 1 c R 0
H(25) H 0.0806 0.3345 0.1453 0.054 Uiso 1.00 1 c R 0
H(26) H -0.0267 0.3687 0.2008 0.054 Uiso 1.00 1 c R 0
H(27) H 0.0680 0.3316 0.4273 0.052 Uiso 1.00 1 c R 0
H(28) H 0.1421 0.3770 0.3770 0.052 Uiso 1.00 1 c R 0
H(29) H 0.7147 0.1119 0.5056 0.058 Uiso 1.00 1 c R 0
H(30) H 0.6356 0.1975 0.4775 0.058 Uiso 1.00 1 c R 0
H(31) H 0.8114 0.2144 0.5556 0.059 Uiso 1.00 1 c R 0
H(32) H 0.8275 0.1658 0.6892 0.059 Uiso 1.00 1 c R 0
H(33) H 0.7087 0.1591 1.1661 0.054 Uiso 1.00 1 c R 0
H(34) H 0.6556 0.2519 1.1578 0.054 Uiso 1.00 1 c R 0
H(35) H 0.5144 0.1880 1.0753 0.051 Uiso 1.00 1 c R 0
H(36) H 0.5782 0.1341 0.9697 0.051 Uiso 1.00 1 c R 0
H(37) H 0.4571 0.4312 0.8737 0.055 Uiso 1.00 1 c R 0
H(38) H 0.5267 0.4912 0.8581 0.055 Uiso 1.00 1 c R 0
H(39) H 0.5462 0.4296 0.6410 0.056 Uiso 1.00 1 c R 0
H(40) H 0.4194 0.4506 0.6341 0.056 Uiso 1.00 1 c R 0

loop_
_atom_site_aniso_label
_atom_site_aniso_U_11
_atom_site_aniso_U_22
_atom_site_aniso_U_33
_atom_site_aniso_U_12
_atom_site_aniso_U_13
_atom_site_aniso_U_23
Ag(1) 0.0442(4) 0.0528(5) 0.0465(4) -0.0164(4) -0.0099(3) -0.0014(3)
Ag(2) 0.0570(5) 0.0388(4) 0.0506(4) -0.0013(3) 0.0258(4) 0.0015(3)
Co(1) 0.0268(5) 0.0325(6) 0.0210(5) -0.0089(4) 0.0060(4) 0.0001(4)
Co(2) 0.0293(6) 0.0299(6) 0.0208(5) -0.0049(4) 0.0066(4) 0.0003(4)
Cl(1) 0.056(1) 0.054(1) 0.038(1) -0.001(1) 0.016(1) 0.003(1)
Cl(2) 0.054(1) 0.044(1) 0.042(1) -0.014(1) 0.016(1) 0.001(1)
Cl(3) 0.048(1) 0.109(2) 0.040(1) -0.010(1) 0.008(1) 0.009(1)
Cl(4) 0.061(2) 0.060(2) 0.032(1) -0.020(1) 0.011(1) 0.007(1)
S(1) 0.030(1) 0.037(1) 0.0256(9) -0.0091(9) 0.0047(8) 0.0009(8)
S(2) 0.027(1) 0.035(1) 0.0282(9) -0.0081(8) 0.0052(8) -0.0017(8)
S(3) 0.036(1) 0.035(1) 0.032(1) -0.0084(9) 0.0055(8) -0.0032(8)
S(4) 0.029(1) 0.040(1) 0.028(1) -0.0072(9) 0.0049(8) 0.0019(8)
O(1) 0.103(6) 0.079(5) 0.034(4) -0.010(5) 0.013(4) 0.014(3)
O(2) 0.150(9) 0.088(7) 0.103(7) -0.057(7) -0.022(7) -0.018(6)
O(3) 0.068(5) 0.064(5) 0.063(5) 0.015(4) 0.030(4) 0.012(4)
O(4) 0.103(7) 0.125(8) 0.102(7) 0.025(6) 0.068(6) 0.046(6)
O(5) 0.095(6) 0.078(5) 0.069(5) -0.027(5) 0.054(4) -0.001(4)
O(6) 0.157(9) 0.061(5) 0.074(6) 0.005(5) 0.052(6) -0.020(4)
O(7) 0.108(7) 0.055(5) 0.063(5) -0.008(4) -0.003(4) 0.018(4)
O(8) 0.072(6) 0.128(8) 0.101(7) -0.061(6) -0.019(5) 0.044(6)
O(9) 0.16(1) 0.23(1) 0.024(4) -0.067(9) 0.019(5) 0.007(6)
O(10) 0.066(5) 0.166(9) 0.058(5) -0.054(6) -0.003(4) 0.042(5)
O(11) 0.27(2) 0.12(1) 0.30(2) -0.08(1) -0.13(2) 0.08(1)
O(12) 0.074(7) 0.37(2) 0.065(6) -0.05(1) 0.034(5) -0.046(9)
O(13) 0.19(1) 0.080(6) 0.086(6) -0.077(7) 0.068(7) -0.015(5)
O(14) 0.067(5) 0.100(7) 0.093(6) 0.005(5) 0.024(5) 0.026(5)
O(15) 0.112(6) 0.098(6) 0.030(3) -0.044(5) 0.028(4) 0.002(4)
O(16) 0.055(4) 0.131(7) 0.029(3) -0.010(4) 0.008(3) 0.010(4)
O(17) 0.051(4) 0.127(7) 0.043(4) -0.037(4) 0.008(3) 0.009(4)
O(18) 0.25(2) 0.12(1) 0.34(2) -0.10(1) 0.09(2) 0.02(1)
O(19) 0.11(1) 0.13(1) 0.46(3) -0.021(8) 0.05(1) 0.11(1)
N(1) 0.038(4) 0.039(4) 0.024(3) -0.011(3) 0.008(3) 0.002(3)
N(2) 0.038(4) 0.038(4) 0.026(3) -0.008(3) 0.013(3) -0.002(3)
N(3) 0.033(4) 0.042(4) 0.032(4) -0.006(3) 0.010(3) -0.002(3)
N(4) 0.039(4) 0.038(4) 0.030(3) -0.013(3) 0.004(3) 0.005(3)
N(5) 0.046(4) 0.047(4) 0.032(4) -0.017(4) 0.016(3) 0.000(3)
N(6) 0.034(4) 0.058(5) 0.027(3) -0.008(3) 0.010(3) 0.001(3)
N(7) 0.055(5) 0.034(4) 0.034(4) -0.011(3) 0.008(3) -0.004(3)
N(8) 0.037(4) 0.044(4) 0.029(3) 0.002(3) 0.006(3) 0.001(3)
C(1) 0.028(4) 0.042(5) 0.040(4) -0.009(4) 0.013(4) -0.002(4)
C(2) 0.040(5) 0.048(5) 0.034(4) -0.022(4) 0.018(4) -0.005(4)
C(3) 0.035(5) 0.047(5) 0.043(5) -0.018(4) 0.011(4) 0.003(4)
C(4) 0.039(5) 0.050(5) 0.041(5) -0.011(4) 0.021(4) 0.005(4)
C(5) 0.051(6) 0.036(5) 0.048(5) -0.003(4) 0.017(4) 0.003(4)
C(6) 0.054(6) 0.041(5) 0.036(5) -0.008(4) 0.001(4) 0.004(4)
C(7) 0.055(6) 0.053(6) 0.037(5) -0.008(5) 0.021(4) -0.008(4)
C(8) 0.051(6) 0.055(6) 0.042(5) -0.013(5) 0.025(4) 0.002(4)
C(9) 0.045(5) 0.062(6) 0.028(4) -0.009(5) 0.013(4) 0.006(4)
C(10) 0.044(5) 0.049(5) 0.035(4) -0.013(4) 0.021(4) 0.005(4)
C(11) 0.067(6) 0.031(5) 0.040(5) 0.007(4) 0.016(4) -0.003(4)
C(12) 0.063(6) 0.038(5) 0.039(5) 0.009(5) 0.011(4) 0.009(4)

loop_
_atom_type_symbol
_atom_type_description
_atom_type_scat_dispersion_real
_atom_type_scat_dispersion_imag
_atom_type_scat_source
C C 0.003 0.002
;
International Tables for Crystallography
(1992, Vol. C, Tables 4.2.6.8 and 6.1.1.4)
;
N N 0.006 0.003
;
International Tables for Crystallography
(1992, Vol. C, Tables 4.2.6.8 and 6.1.1.4)
;
O O 0.011 0.006
;
International Tables for Crystallography
(1992, Vol. C, Tables 4.2.6.8 and 6.1.1.4)
;
S S 0.125 0.123
;
International Tables for Crystallography
(1992, Vol. C, Tables 4.2.6.8 and 6.1.1.4)
;
Cl Cl 0.148 0.159
;
International Tables for Crystallography
(1992, Vol. C, Tables 4.2.6.8 and 6.1.1.4)
;
Co Co 0.349 0.972
;
International Tables for Crystallography
(1992, Vol. C, Tables 4.2.6.8 and 6.1.1.4)
;
Ag Ag -0.897 1.101
;
International Tables for Crystallography
(1992, Vol. C, Tables 4.2.6.8 and 6.1.1.4)
;
H H 0.000 0.000
;
International Tables for Crystallography
(1992, Vol. C, Table 6.1.1.4)
;

loop_
_geom_angle_atom_site_label_1
_geom_angle_atom_site_label_2
_geom_angle_atom_site_label_3
_geom_angle
_geom_angle_site_symmetry_1
_geom_angle_site_symmetry_3
S(1) Ag(1) S(3) 165.46(8) . .
S(2) Ag(2) S(4) 169.99(9) . 65602
S(1) Co(1) N(4) 94.4(2) . .
S(1) Co(1) S(2) 91.10(8) . .
S(1) Co(1) N(1) 87.0(2) . .
S(1) Co(1) N(2) 90.8(2) . .
S(1) Co(1) N(3) 177.9(2) . .
S(2) Co(1) N(4) 173.9(2) . .
S(2) Co(1) N(1) 91.0(2) . .
S(2) Co(1) N(2) 87.0(2) . .
S(2) Co(1) N(3) 90.5(2) . .
N(1) Co(1) N(4) 92.0(3) . .
N(1) Co(1) N(2) 177.0(3) . .
N(1) Co(1) N(3) 91.7(3) . .
N(2) Co(1) N(4) 90.3(3) . .
N(2) Co(1) N(3) 90.5(3) . .
N(3) Co(1) N(4) 84.0(3) . .
S(3) Co(2) S(4) 93.45(8) . .
S(3) Co(2) N(5) 86.8(2) . .
S(3) Co(2) N(6) 89.7(2) . .
S(3) Co(2) N(7) 176.9(2) . .
S(3) Co(2) N(8) 93.5(2) . .
S(4) Co(2) N(5) 90.5(2) . .
S(4) Co(2) N(6) 87.2(2) . .
S(4) Co(2) N(7) 89.3(2) . .
S(4) Co(2) N(8) 172.9(2) . .
N(5) Co(2) N(6) 175.7(3) . .
N(5) Co(2) N(7) 91.8(3) . .
N(5) Co(2) N(8) 91.4(3) . .
N(6) Co(2) N(7) 91.8(3) . .
N(6) Co(2) N(8) 91.3(3) . .
N(7) Co(2) N(8) 83.8(3) . .
O(1) Cl(1) O(2) 108.3(6) . .
O(1) Cl(1) O(3) 110.5(4) . .
O(1) Cl(1) O(4) 108.3(5) . .
O(2) Cl(1) O(3) 109.3(5) . .
O(2) Cl(1) O(4) 111.5(6) . .
O(3) Cl(1) O(4) 108.9(6) . .
O(5) Cl(2) O(6) 109.3(6) . .
O(5) Cl(2) O(7) 110.9(5) . .
O(5) Cl(2) O(8) 109.0(5) . .
O(6) Cl(2) O(7) 109.5(4) . .
O(6) Cl(2) O(8) 109.8(6) . .
O(7) Cl(2) O(8) 108.3(6) . .
O(9) Cl(3) O(10) 113.5(7) . .
O(9) Cl(3) O(11) 109.1(9) . .
O(9) Cl(3) O(12) 113.5(6) . .
O(10) Cl(3) O(11) 110.4(8) . .
O(10) Cl(3) O(12) 110.3(6) . .
O(11) Cl(3) O(12) 99(1) . .
O(13) Cl(4) O(14) 107.6(6) . .
O(13) Cl(4) O(15) 110.5(5) . .
O(13) Cl(4) O(16) 112.6(5) . .
O(14) Cl(4) O(15) 109.5(5) . .
O(14) Cl(4) O(16) 107.4(5) . .
O(15) Cl(4) O(16) 109.1(5) . .
C(1) S(1) Ag(1) 100.4(3) . .
C(1) S(1) Co(1) 95.9(2) . .
C(3) S(2) Ag(2) 100.0(3) . .
C(3) S(2) Co(1) 96.4(3) . .
C(7) S(3) Ag(1) 104.8(3) . .
C(7) S(3) Co(2) 96.8(3) . .
Ag(2) S(4) Co(2) 112.89(8) 65602 .
Ag(2) S(4) C(9) 103.0(3) 65602 .
C(9) S(4) Co(2) 97.3(2) . .
C(2) N(1) Co(1) 115.1(5) . .
C(4) N(2) Co(1) 114.7(5) . .
C(5) N(3) Co(1) 110.7(5) . .
C(6) N(4) Co(1) 111.1(5) . .
C(8) N(5) Co(2) 115.2(6) . .
C(10) N(6) Co(2) 114.5(5) . .
C(11) N(7) Co(2) 110.5(5) . .
C(12) N(8) Co(2) 110.0(5) . .
C(2) C(1) S(1) 109.0(5) . .
C(4) C(3) S(2) 107.6(7) . .
C(6) C(5) N(3) 107.4(7) . .
C(8) C(7) S(3) 108.0(6) . .
C(10) C(9) S(4) 108.7(6) . .
C(12) C(11) N(7) 107.1(7) . .

loop_
_geom_bond_atom_site_label_1
_geom_bond_atom_site_label_2
_geom_bond_distance
_geom_bond_site_symmetry_2
Ag(1) S(1) 2.391(2) .
Ag(1) S(3) 2.381(2) .
Ag(2) S(2) 2.425(2) .
Ag(2) S(4) 2.418(2) 65602
Co(1) S(1) 2.277(2) .
Co(1) S(2) 2.275(2) .
Co(1) N(1) 1.981(7) .
Co(1) N(2) 1.976(7) .
Co(1) N(3) 1.984(6) .
Co(1) N(4) 1.976(7) .
Co(2) S(3) 2.246(2) .
Co(2) S(4) 2.271(2) .
Co(2) N(5) 1.969(8) .
Co(2) N(6) 1.965(8) .
Co(2) N(7) 1.985(7) .
Co(2) N(8) 1.984(6) .
Cl(1) O(1) 1.431(7) .
Cl(1) O(2) 1.43(1) .
Cl(1) O(3) 1.431(7) .
Cl(1) O(4) 1.41(1) .
Cl(2) O(5) 1.43(1) .
Cl(2) O(6) 1.413(8) .
Cl(2) O(7) 1.429(7) .
Cl(2) O(8) 1.401(9) .
Cl(3) O(9) 1.374(8) .
Cl(3) O(10) 1.432(9) .
Cl(3) O(11) 1.47(2) .
Cl(3) O(12) 1.37(1) .
Cl(4) O(13) 1.41(1) .
Cl(4) O(14) 1.429(8) .
Cl(4) O(15) 1.432(9) .
Cl(4) O(16) 1.425(6) .
S(1) C(1) 1.826(9) .
S(2) C(3) 1.82(1) .
S(3) C(7) 1.84(1) .
S(4) Ag(2) 2.418(2) 65602
S(4) C(9) 1.83(1) .
O(1) Cl(1) 1.431(7) .
O(15) Cl(4) 1.432(9) .
N(1) C(2) 1.48(1) .
N(2) C(4) 1.51(1) .
N(3) C(5) 1.48(1) .
N(4) C(6) 1.49(1) .
N(5) C(8) 1.50(1) .
N(6) C(10) 1.49(1) .
N(7) C(11) 1.47(1) .
N(8) C(12) 1.48(1) .
C(1) C(2) 1.49(1) .
C(3) C(4) 1.49(1) .
C(5) C(6) 1.51(1) .
C(7) C(8) 1.45(1) .
C(9) C(10) 1.48(1) .
C(11) C(12) 1.50(1) .

loop_
_geom_contact_atom_site_label_1
_geom_contact_atom_site_label_2
_geom_contact_distance
_geom_contact_site_symmetry_2
Ag(1) O(13) 3.15(1) .
Ag(1) O(17) 3.141(7) 66602
Ag(1) N(4) 3.444(6) .
Ag(1) C(1) 3.261(8) .
Ag(1) C(7) 3.36(1) .
Ag(2) S(2) 3.070(2) 55502
Ag(2) S(3) 3.373(2) 65602
Ag(2) O(15) 2.960(9) 55401
Ag(2) C(1) 3.586(9) .
Ag(2) C(3) 3.273(9) .
Ag(2) C(9) 3.347(9) 65602
Co(1) C(1) 3.062(8) .
Co(1) C(2) 2.936(9) .
Co(1) C(3) 3.07(1) .
Co(1) C(4) 2.94(1) .
Co(1) C(5) 2.866(8) .
Co(1) C(6) 2.872(9) .
Co(2) C(7) 3.066(9) .
Co(2) C(8) 2.94(1) .
Co(2) C(9) 3.095(9) .
Co(2) C(10) 2.92(1) .
Co(2) C(11) 2.857(8) .
Co(2) C(12) 2.852(8) .
Cl(2) O(19) 3.58(1) .
S(1) S(2) 3.249(3) .
S(1) S(3) 3.558(3) 65602
S(1) O(16) 3.389(8) .
S(1) N(1) 2.939(6) .
S(1) N(2) 3.036(7) .
S(1) N(4) 3.128(6) .
S(1) C(2) 2.71(1) .
S(1) C(3) 3.58(1) .
S(2) Ag(2) 3.070(2) 55502
S(2) N(1) 3.041(8) .
S(2) N(2) 2.935(6) .
S(2) N(3) 3.033(7) .
S(2) C(4) 2.674(9) .
S(3) Ag(2) 3.373(2) 65602
S(3) S(1) 3.558(3) 65602
S(3) S(4) 3.289(3) .
S(3) N(5) 2.903(8) .
S(3) N(6) 2.978(7) .
S(3) N(8) 3.085(7) .
S(3) C(1) 3.463(9) 65602
S(3) C(8) 2.67(1) .
S(3) C(10) 3.433(9) .
S(4) N(3) 3.522(7) 65601
S(4) N(5) 3.019(7) .
S(4) N(6) 2.929(7) .
S(4) N(7) 2.997(6) .
S(4) C(8) 3.57(1) .
S(4) C(10) 2.70(1) .
O(1) O(2) 2.32(1) .
O(1) O(3) 2.351(9) .
O(1) O(4) 2.30(1) .
O(1) O(5) 3.42(1) .
O(1) O(18) 3.25(2) .
O(1) N(7) 3.128(9) 55401
O(1) C(11) 3.42(1) 66602
O(2) O(1) 2.32(1) .
O(2) O(3) 2.33(1) .
O(2) O(4) 2.35(2) .
O(2) O(18) 3.02(2) .
O(3) O(1) 2.351(9) .
O(3) O(4) 2.31(1) .
O(3) O(9) 3.13(1) 65501
O(3) N(2) 3.330(9) 65501
O(3) N(3) 3.06(1) 65501
O(3) C(4) 3.36(1) 65501
O(3) C(5) 3.37(1) 65501
O(3) C(6) 3.60(1) 65501
O(3) C(8) 3.54(1) .
O(3) C(9) 3.49(1) 55401
O(4) O(1) 2.30(1) .
O(4) O(5) 3.59(1) .
O(4) O(7) 3.53(1) .
O(4) N(5) 3.02(1) .
O(4) C(8) 3.41(1) .
O(5) O(1) 3.42(1) .
O(5) O(6) 2.32(1) .
O(5) O(7) 2.35(1) .
O(5) O(8) 2.30(1) .
O(5) N(6) 3.03(1) 55401
O(5) C(9) 3.47(1) 55401
O(5) C(10) 3.30(1) 55401
O(5) C(11) 3.42(1) 66602
O(6) O(7) 2.32(1) .
O(6) O(8) 2.30(1) .
O(6) O(19) 2.89(2) .
O(6) N(8) 3.47(1) .
O(6) C(12) 3.31(1) .
O(7) O(8) 2.29(1) .
O(7) N(4) 3.59(1) .
O(7) N(8) 3.15(1) .
O(7) C(2) 3.52(1) .
O(7) C(7) 3.44(1) .
O(8) O(10) 3.15(1) 55401
O(8) O(19) 3.54(2) .
O(8) O(20) 3.20(3) 56502
O(8) N(1) 3.23(1) .
O(8) N(4) 3.14(1) .
O(8) C(2) 3.41(1) .
O(8) C(5) 3.42(1) .
O(8) C(6) 3.37(1) .
O(9) O(3) 3.13(1) 45501
O(9) O(10) 2.35(1) .
O(9) O(11) 2.32(2) .
O(9) O(12) 2.29(1) .
O(9) O(17) 3.41(1) 66602
O(9) N(2) 3.04(1) .
O(9) C(8) 3.49(2) 45501
O(10) O(8) 3.15(1) 55601
O(10) O(11) 2.38(2) .
O(10) O(12) 2.30(1) .
O(10) O(17) 2.95(1) 66602
O(10) O(18) 3.35(2) 66602
O(10) O(20) 3.14(3) 56602
O(10) N(1) 3.01(1) 55601
O(11) O(12) 2.16(2) .
O(11) O(15) 3.23(2) .
O(11) O(16) 3.49(2) .
O(11) N(1) 3.19(2) 55601
O(11) C(8) 3.39(2) 45501
O(12) O(19) 2.94(2) 56602
O(12) N(3) 3.12(1) 55601
O(12) N(5) 2.99(1) 45501
O(12) C(5) 3.27(1) 55601
O(12) C(8) 3.40(2) 45501
O(13) O(14) 2.29(1) .
O(13) O(15) 2.34(2) .
O(13) O(16) 2.36(1) .
O(13) O(17) 2.94(1) 66602
O(13) C(2) 3.55(1) 55601
O(14) O(15) 2.34(1) .
O(14) O(16) 2.300(9) .
O(14) C(1) 3.30(1) 65602
O(14) C(2) 3.42(1) 65602
O(14) C(7) 3.39(1) 65602
O(14) C(9) 3.34(1) 65702
O(14) C(10) 3.23(1) 65702
O(15) Ag(2) 2.960(9) 55601
O(15) O(11) 3.23(2) .
O(15) O(13) 2.34(2) .
O(15) O(14) 2.34(1) .
O(15) O(16) 2.327(9) .
O(15) N(1) 3.198(9) 55601
O(15) C(1) 3.26(1) 55601
O(15) C(2) 3.21(1) 55601
O(15) C(9) 3.57(1) 65702
O(16) O(15) 2.327(9) .
O(16) N(2) 3.056(9) .
O(16) C(3) 3.393(9) .
O(16) C(3) 3.39(1) 55602
O(16) C(4) 3.281(9) .
O(16) C(4) 3.50(1) 55602
O(16) C(7) 3.59(1) 65602
O(17) Ag(1) 3.141(7) 66602
O(17) O(9) 3.41(1) 66602
O(17) O(10) 2.95(1) 66602
O(17) O(13) 2.94(1) 66602
O(17) O(18) 2.63(2) .
O(17) N(4) 2.990(9) 66602
O(17) N(6) 3.052(9) 66602
O(17) N(8) 3.22(1) 66602
O(17) C(6) 3.56(1) 66602
O(18) O(1) 3.25(2) .
O(18) O(10) 3.35(2) 66602
O(18) O(20) 2.66(4) 65501
O(18) N(8) 3.58(2) 66602
O(18) C(12) 3.55(2) 66602
O(19) O(12) 2.94(2) 56602
O(19) O(20) 2.45(3) 56502
O(19) N(5) 3.31(2) 66602
O(19) N(7) 2.95(2) 66602
O(19) C(11) 3.50(2) 66602
O(20) O(8) 3.20(3) 56502
O(20) O(10) 3.14(3) 56602
O(20) O(18) 2.66(4) 45501
O(20) O(19) 2.45(3) 56502
O(20) O(20) 3.45(4) 56502
N(1) O(10) 3.01(1) 55401
N(1) O(11) 3.19(2) 55401
N(1) O(15) 3.198(9) 55401
N(1) N(3) 2.845(9) .
N(1) N(4) 2.846(9) .
N(1) C(1) 2.399(9) .
N(1) C(5) 3.36(1) .
N(2) O(3) 3.330(9) 45501
N(2) N(3) 2.813(9) .
N(2) N(4) 2.80(1) .
N(2) C(3) 2.43(1) .
N(2) C(6) 3.31(1) .
N(3) S(4) 3.522(7) 45401
N(3) O(3) 3.06(1) 45501
N(3) O(12) 3.12(1) 55401
N(3) N(4) 2.650(9) .
N(3) C(4) 3.40(1) .
N(3) C(6) 2.41(1) .
N(4) O(17) 2.990(9) 66602
N(4) C(2) 3.43(1) .
N(4) C(5) 2.41(1) .
N(5) O(12) 2.99(1) 65501
N(5) O(19) 3.31(2) 66602
N(5) N(7) 2.84(1) .
N(5) N(8) 2.83(1) .
N(5) C(7) 2.39(1) .
N(5) C(12) 3.32(1) .
N(6) O(5) 3.03(1) 55601
N(6) O(17) 3.052(9) 66602
N(6) N(7) 2.84(1) .
N(6) N(8) 2.82(1) .
N(6) C(9) 2.425(9) .
N(6) C(11) 3.34(1) .
N(7) O(1) 3.128(9) 55601
N(7) O(19) 2.95(2) 66602
N(7) N(8) 2.652(9) .
N(7) C(9) 3.57(1) .
N(7) C(12) 2.39(1) .
N(8) O(17) 3.22(1) 66602
N(8) O(18) 3.58(2) 66602
N(8) C(7) 3.53(1) .
N(8) C(11) 2.39(1) .
C(1) S(3) 3.463(9) 65602
C(1) O(14) 3.30(1) 65602
C(1) O(15) 3.26(1) 55401
C(2) O(13) 3.55(1) 55401
C(2) O(14) 3.42(1) 65602
C(2) O(15) 3.21(1) 55401
C(3) O(16) 3.39(1) 55602
C(4) O(3) 3.36(1) 45501
C(4) O(16) 3.50(1) 55602
C(5) O(3) 3.37(1) 45501
C(5) O(12) 3.27(1) 55401
C(6) O(3) 3.60(1) 45501
C(6) O(17) 3.56(1) 66602
C(7) O(14) 3.39(1) 65602
C(7) O(16) 3.59(1) 65602
C(8) O(9) 3.49(2) 65501
C(8) O(11) 3.39(2) 65501
C(8) O(12) 3.40(2) 65501
C(9) Ag(2) 3.347(9) 65602
C(9) O(3) 3.49(1) 55601
C(9) O(5) 3.47(1) 55601
C(9) O(14) 3.34(1) 65702
C(9) O(15) 3.57(1) 65702
C(10) O(5) 3.30(1) 55601
C(10) O(14) 3.23(1) 65702
C(11) O(1) 3.42(1) 66602
C(11) O(5) 3.42(1) 66602
C(11) O(19) 3.50(2) 66602
C(12) O(18) 3.55(2) 66602

loop_
_geom_torsion_atom_site_label_1
_geom_torsion_atom_site_label_2
_geom_torsion_atom_site_label_3
_geom_torsion_atom_site_label_4
_geom_torsion
S(3) Ag(1) S(1) Co(1) -138.8(2)
S(3) Ag(1) S(1) C(1) -37.2(4)
S(1) Ag(1) S(3) Co(2) 159.5(2)
S(1) Ag(1) S(3) C(7) 51.7(4)
S(2) Co(1) S(1) Ag(1) -176.38(9)
S(2) Co(1) S(1) C(1) 79.2(3)
N(1) Co(1) S(1) Ag(1) 92.7(1)
N(1) Co(1) S(1) C(1) -11.7(3)
N(2) Co(1) S(1) Ag(1) -89.3(1)
N(2) Co(1) S(1) C(1) 166.2(3)
N(4) Co(1) S(1) Ag(1) 1.0(1)
N(4) Co(1) S(1) C(1) -103.5(3)
S(1) Co(1) S(2) Ag(2) -31.3(1)
S(1) Co(1) S(2) C(3) 76.0(2)
N(1) Co(1) S(2) Ag(2) 55.7(1)
N(1) Co(1) S(2) C(3) 163.0(2)
N(2) Co(1) S(2) Ag(2) -122.1(1)
N(2) Co(1) S(2) C(3) -14.8(2)
N(3) Co(1) S(2) Ag(2) 147.4(1)
N(3) Co(1) S(2) C(3) -105.3(3)
S(1) Co(1) N(1) C(2) -16.2(5)
S(2) Co(1) N(1) C(2) -107.2(5)
N(3) Co(1) N(1) C(2) 162.2(5)
N(4) Co(1) N(1) C(2) 78.1(5)
S(1) Co(1) N(2) C(4) -103.8(5)
S(2) Co(1) N(2) C(4) -12.7(4)
N(3) Co(1) N(2) C(4) 77.8(5)
N(4) Co(1) N(2) C(4) 161.8(5)
S(2) Co(1) N(3) C(5) -168.9(6)
N(1) Co(1) N(3) C(5) -77.9(6)
N(2) Co(1) N(3) C(5) 104.1(6)
N(4) Co(1) N(3) C(5) 13.9(5)
S(1) Co(1) N(4) C(6) -167.7(6)
N(1) Co(1) N(4) C(6) 105.2(6)
N(2) Co(1) N(4) C(6) -76.8(6)
N(3) Co(1) N(4) C(6) 13.7(5)
S(4) Co(2) S(3) Ag(1) 145.0(1)
S(4) Co(2) S(3) C(7) -103.0(3)
N(5) Co(2) S(3) Ag(1) -124.7(1)
N(5) Co(2) S(3) C(7) -12.7(3)
N(6) Co(2) S(3) Ag(1) 57.8(1)
N(6) Co(2) S(3) C(7) 169.9(3)
N(8) Co(2) S(3) Ag(1) -33.5(1)
N(8) Co(2) S(3) C(7) 78.6(3)
S(3) Co(2) S(4) C(9) -96.7(3)
N(5) Co(2) S(4) C(9) 176.4(3)
N(6) Co(2) S(4) C(9) -7.2(3)
N(7) Co(2) S(4) C(9) 84.6(3)
S(3) Co(2) N(5) C(8) -14.1(5)
S(4) Co(2) N(5) C(8) 79.4(5)
N(7) Co(2) N(5) C(8) 168.6(5)
N(8) Co(2) N(5) C(8) -107.5(5)
S(3) Co(2) N(6) C(10) 73.6(5)
S(4) Co(2) N(6) C(10) -19.9(5)
N(7) Co(2) N(6) C(10) -109.1(5)
N(8) Co(2) N(6) C(10) 167.0(5)
S(4) Co(2) N(7) C(11) -164.9(6)
N(5) Co(2) N(7) C(11) 104.6(6)
N(6) Co(2) N(7) C(11) -77.8(6)
N(8) Co(2) N(7) C(11) 13.4(6)
S(3) Co(2) N(8) C(12) -163.6(6)
N(5) Co(2) N(8) C(12) -76.7(6)
N(6) Co(2) N(8) C(12) 106.6(6)
N(7) Co(2) N(8) C(12) 15.0(6)
Ag(1) S(1) C(1) C(2) -78.0(5)
Co(1) S(1) C(1) C(2) 38.8(5)
Ag(2) S(2) C(3) C(4) 170.0(5)
Co(1) S(2) C(3) C(4) 41.5(5)
Ag(1) S(3) C(7) C(8) 164.8(5)
Co(2) S(3) C(7) C(8) 39.4(6)
Co(2) S(4) C(9) C(10) 33.4(6)
Co(1) N(1) C(2) C(1) 45.6(8)
Co(1) N(2) C(4) C(3) 43.7(7)
Co(1) N(3) C(5) C(6) -37.9(9)
Co(1) N(4) C(6) C(5) -37.5(9)
Co(2) N(5) C(8) C(7) 44.4(8)
Co(2) N(6) C(10) C(9) 47.6(8)
Co(2) N(7) C(11) C(12) -38(1)
Co(2) N(8) C(12) C(11) -39.6(9)
S(1) C(1) C(2) N(1) -55.6(7)
S(2) C(3) C(4) N(2) -56.4(7)
N(3) C(5) C(6) N(4) 48(1)
S(3) C(7) C(8) N(5) -54.6(9)
S(4) C(9) C(10) N(6) -52.5(8)
N(7) C(11) C(12) N(8) 50(1)
